data_7005658
loop_
_publ_author_name
'Kealey, Steven'
'Long, Nicholas J.'
'Miller, Philip W.'
'White, Andrew J. P.'
'Hitchcock, Peter B.'
'Gee, Antony'

_publ_section_title
;
 Variable coordination behaviour of pyrazole-containing N,P and N,P(O)
 ligands towards palladium(II).
;
_journal_issue 26
_journal_name_full 'Dalton transactions (Cambridge, England : 2003)'
_journal_page_first 2823
_journal_page_last 2832
_journal_paper_doi 10.1039/b704051b
_journal_year 2007
_chemical_compound_source 'synthesis as described'
_chemical_formula_moiety 'C21 H17 N2 O P, C H Cl3'
_chemical_formula_sum 'C22 H18 Cl3 N2 O P'
_chemical_formula_weight 463.7
_chemical_name_systematic
;
?
;
_space_group_IT_number 2
_symmetry_cell_setting triclinic
_symmetry_Int_Tables_number 2
_symmetry_space_group_name_Hall '-P 1'
_symmetry_space_group_name_H-M 'P -1'
_atom_sites_solution_hydrogens geom
_atom_sites_solution_primary direct
_atom_sites_solution_secondary difmap
_audit_conform_dict_location ftp://ftp.iucr.org/pub/cif_core.dic
_audit_conform_dict_name cif_core.dic
_audit_conform_dict_version 2.3
_audit_creation_date 2006-09-01T14:28:50-00:00
_audit_creation_method 'WinGX routine CIF_UPDATE'
_cell_angle_alpha 71.592(2)
_cell_angle_beta 78.246(2)
_cell_angle_gamma 87.496(1)
_cell_formula_units_Z 2
_cell_length_a 9.9204(3)
_cell_length_b 10.2022(3)
_cell_length_c 11.5173(3)
_cell_measurement_reflns_used 8667
_cell_measurement_temperature 173(2)
_cell_measurement_theta_max 26.022
_cell_measurement_theta_min 3.395
_cell_measurement_wavelength 0.71073
_cell_volume 1082.56(6)
_computing_cell_refinement 'HKL Scalepack (Otwinowski & Minor 1997)'
_computing_data_collection 'Collect (Nonius BV, 1997-2000)'
_computing_data_reduction 'HKL Denzo and Scalepack (Otwinowski & Minor 1997)'
_computing_molecular_graphics 'Ortep-3 for Windows (Farrugia, 1997)'
_computing_publication_material 'WinGX publication routines (Farrugia, 1999)'
_computing_structure_refinement 'SHELXL-97 (Sheldrick, 1997)'
_computing_structure_solution 'SHELXS-86 (Sheldrick, 1986)'
_diffrn_ambient_temperature 173(2)
_diffrn_detector 'CCD plate'
_diffrn_detector_area_resol_mean 9
_diffrn_measured_fraction_theta_full 0.993
_diffrn_measured_fraction_theta_max 0.993
_diffrn_measurement_device '95mm CCD camera on \k-goniostat'
_diffrn_measurement_device_type KappaCCD
_diffrn_measurement_method 'CCD rotation images, thick slices'
_diffrn_orient_matrix_type 'by Nonius Collect from scalepack cell'
_diffrn_orient_matrix_UB_11 -0.216742E-1
_diffrn_orient_matrix_UB_12 0.244206E-1
_diffrn_orient_matrix_UB_13 -0.852881E-1
_diffrn_orient_matrix_UB_21 -0.100679
_diffrn_orient_matrix_UB_22 -0.8089E-2
_diffrn_orient_matrix_UB_23 0.375329E-1
_diffrn_orient_matrix_UB_31 -0.4865E-3
_diffrn_orient_matrix_UB_32 0.100076
_diffrn_orient_matrix_UB_33 -0.64119E-2
_diffrn_radiation_monochromator graphite
_diffrn_radiation_probe x-ray
_diffrn_radiation_type MoK\a
_diffrn_radiation_wavelength 0.71073
_diffrn_reflns_av_R_equivalents 0.0409
_diffrn_reflns_av_unetI/netI 0.0305
_diffrn_reflns_limit_h_max 12
_diffrn_reflns_limit_h_min -12
_diffrn_reflns_limit_k_max 12
_diffrn_reflns_limit_k_min -12
_diffrn_reflns_limit_l_max 14
_diffrn_reflns_limit_l_min -14
_diffrn_reflns_number 15085
_diffrn_reflns_theta_full 25.98
_diffrn_reflns_theta_max 25.98
_diffrn_reflns_theta_min 3.63
_diffrn_source 'Enraf Nonius FR590'
_exptl_absorpt_coefficient_mu 0.514
_exptl_absorpt_correction_type none
_exptl_crystal_colour colourless
_exptl_crystal_density_diffrn 1.423
_exptl_crystal_density_method 'not measured'
_exptl_crystal_description prism
_exptl_crystal_F_000 476
_exptl_crystal_size_max 0.3
_exptl_crystal_size_mid 0.2
_exptl_crystal_size_min 0.2
_refine_diff_density_max 1.035
_refine_diff_density_min -0.651
_refine_diff_density_rms 0.101
_refine_ls_extinction_method none
_refine_ls_goodness_of_fit_ref 1.111
_refine_ls_hydrogen_treatment mixed
_refine_ls_matrix_type full
_refine_ls_number_parameters 266
_refine_ls_number_reflns 4226
_refine_ls_number_restraints 0
_refine_ls_restrained_S_all 1.111
_refine_ls_R_factor_all 0.0569
_refine_ls_R_factor_gt 0.0481
_refine_ls_shift/su_max 0
_refine_ls_shift/su_mean 0
_refine_ls_structure_factor_coef Fsqd
_refine_ls_weighting_details 'calc w=1/[\s^2^(Fo^2^)+(0.0486P)^2^+1.2788P] where P=(Fo^2^+2Fc^2^)/3'
_refine_ls_weighting_scheme calc
_refine_ls_wR_factor_gt 0.1239
_refine_ls_wR_factor_ref 0.1297
_reflns_number_gt 3615
_reflns_number_total 4226
_reflns_threshold_expression >2sigma(I)
_cod_data_source_file b704051b.txt
_cod_data_source_block (pzphos(O))-aug2206
_cod_original_cell_volume 1082.56(5)
_cod_database_code 7005658

loop_
_symmetry_equiv_pos_as_xyz
'x, y, z'
'-x, -y, -z'

loop_
_atom_site_label
_atom_site_type_symbol
_atom_site_fract_x
_atom_site_fract_y
_atom_site_fract_z
_atom_site_U_iso_or_equiv
_atom_site_adp_type
_atom_site_occupancy
_atom_site_symmetry_multiplicity
_atom_site_calc_flag
_atom_site_refinement_flags
_atom_site_disorder_assembly
_atom_site_disorder_group
P P 0.23355(6) 0.35018(6) 0.26198(5) 0.02176(16) Uani 1 1 d . . .
O O 0.13379(17) 0.26820(17) 0.37447(15) 0.0282(4) Uani 1 1 d . . .
N1 N 0.0895(2) 0.6373(2) 0.4673(2) 0.0271(4) Uani 1 1 d . . .
H1 H 0.008(3) 0.619(3) 0.511(3) 0.035(8) Uiso 1 1 d . . .
N2 N 0.16395(19) 0.5346(2) 0.43597(18) 0.0253(4) Uani 1 1 d . . .
C1 C 0.2837(2) 0.2486(2) 0.1565(2) 0.0228(5) Uani 1 1 d . . .
C2 C 0.3573(2) 0.3039(3) 0.0346(2) 0.0290(5) Uani 1 1 d . . .
H2 H 0.3859 0.3984 0.0041 0.035 Uiso 1 1 calc R . .
C3 C 0.3888(3) 0.2219(3) -0.0423(2) 0.0341(6) Uani 1 1 d . . .
H3 H 0.4409 0.2596 -0.1246 0.041 Uiso 1 1 calc R . .
C4 C 0.3447(3) 0.0849(3) 0.0005(3) 0.0361(6) Uani 1 1 d . . .
H4 H 0.3651 0.0293 -0.0531 0.043 Uiso 1 1 calc R . .
C5 C 0.2711(3) 0.0291(3) 0.1206(3) 0.0401(7) Uani 1 1 d . . .
H5 H 0.2404 -0.0647 0.1499 0.048 Uiso 1 1 calc R . .
C6 C 0.2417(3) 0.1105(3) 0.1991(2) 0.0333(6) Uani 1 1 d . . .
H6 H 0.1925 0.0714 0.2824 0.04 Uiso 1 1 calc R . .
C7 C 0.1618(2) 0.5033(2) 0.1687(2) 0.0228(5) Uani 1 1 d . . .
C8 C 0.0208(2) 0.5009(3) 0.1722(2) 0.0307(5) Uani 1 1 d . . .
H8 H -0.0347 0.4242 0.2279 0.037 Uiso 1 1 calc R . .
C9 C -0.0388(3) 0.6104(3) 0.0943(3) 0.0417(7) Uani 1 1 d . . .
H9 H -0.1351 0.6085 0.0969 0.05 Uiso 1 1 calc R . .
C10 C 0.0412(3) 0.7221(3) 0.0132(3) 0.0422(7) Uani 1 1 d . . .
H10 H 0 0.7967 -0.0401 0.051 Uiso 1 1 calc R . .
C11 C 0.1811(3) 0.7256(3) 0.0094(3) 0.0384(6) Uani 1 1 d . . .
H11 H 0.236 0.8027 -0.0462 0.046 Uiso 1 1 calc R . .
C12 C 0.2419(3) 0.6163(3) 0.0870(2) 0.0312(5) Uani 1 1 d . . .
H12 H 0.3382 0.6189 0.0843 0.037 Uiso 1 1 calc R . .
C13 C 0.3933(2) 0.4012(2) 0.2914(2) 0.0235(5) Uani 1 1 d . . .
C14 C 0.5111(2) 0.3262(3) 0.2640(2) 0.0306(5) Uani 1 1 d . . .
H14 H 0.5036 0.2515 0.2329 0.037 Uiso 1 1 calc R . .
C15 C 0.6382(3) 0.3593(3) 0.2817(3) 0.0355(6) Uani 1 1 d . . .
H15 H 0.7165 0.3065 0.2642 0.043 Uiso 1 1 calc R . .
C16 C 0.6504(2) 0.4690(3) 0.3246(2) 0.0313(6) Uani 1 1 d . . .
H16 H 0.7376 0.4937 0.3345 0.038 Uiso 1 1 calc R . .
C17 C 0.5354(2) 0.5428(3) 0.3531(2) 0.0266(5) Uani 1 1 d . . .
H17 H 0.545 0.6183 0.3826 0.032 Uiso 1 1 calc R . .
C18 C 0.4053(2) 0.5100(2) 0.3398(2) 0.0229(5) Uani 1 1 d . . .
C19 C 0.2890(2) 0.5913(2) 0.3807(2) 0.0230(5) Uani 1 1 d . . .
C20 C 0.2928(3) 0.7299(3) 0.3779(2) 0.0317(6) Uani 1 1 d . . .
H20 H 0.3691 0.793 0.3441 0.038 Uiso 1 1 calc R . .
C21 C 0.1628(3) 0.7542(3) 0.4343(3) 0.0324(6) Uani 1 1 d . . .
H21 H 0.1311 0.8386 0.4474 0.039 Uiso 1 1 calc R . .
C22 C 0.2077(3) 0.1023(3) 0.6241(3) 0.0401(6) Uani 1 1 d . . .
H22 H 0.1974 0.1692 0.5418 0.048 Uiso 1 1 calc R . .
Cl1 Cl 0.14823(12) 0.17927(12) 0.74060(10) 0.0764(3) Uani 1 1 d . . .
Cl2 Cl 0.10961(9) -0.04691(9) 0.65162(9) 0.0578(2) Uani 1 1 d . . .
Cl3 Cl 0.38251(10) 0.06331(14) 0.61815(15) 0.0951(4) Uani 1 1 d . . .

loop_
_atom_site_aniso_label
_atom_site_aniso_U_11
_atom_site_aniso_U_22
_atom_site_aniso_U_33
_atom_site_aniso_U_23
_atom_site_aniso_U_13
_atom_site_aniso_U_12
P 0.0168(3) 0.0235(3) 0.0228(3) -0.0058(2) -0.0015(2) 0.0013(2)
O 0.0255(9) 0.0275(9) 0.0270(9) -0.0068(7) 0.0029(7) -0.0013(7)
N1 0.0198(10) 0.0312(11) 0.0289(11) -0.0120(9) 0.0018(8) 0.0033(8)
N2 0.0201(10) 0.0296(11) 0.0266(10) -0.0118(9) -0.0011(8) 0.0022(8)
C1 0.0176(11) 0.0249(12) 0.0253(12) -0.0078(9) -0.0042(9) 0.0039(9)
C2 0.0266(12) 0.0270(12) 0.0288(13) -0.0048(10) -0.0016(10) -0.0005(10)
C3 0.0348(14) 0.0384(15) 0.0252(12) -0.0079(11) -0.0015(10) 0.0047(11)
C4 0.0434(15) 0.0348(14) 0.0342(14) -0.0167(12) -0.0097(12) 0.0099(12)
C5 0.0524(17) 0.0256(13) 0.0413(16) -0.0104(12) -0.0067(13) -0.0025(12)
C6 0.0378(14) 0.0276(13) 0.0293(13) -0.0060(10) 0.0005(11) -0.0022(11)
C7 0.0216(11) 0.0257(12) 0.0234(11) -0.0109(9) -0.0057(9) 0.0047(9)
C8 0.0216(12) 0.0415(15) 0.0307(13) -0.0140(11) -0.0057(10) 0.0048(10)
C9 0.0299(14) 0.0598(19) 0.0416(16) -0.0218(14) -0.0154(12) 0.0193(13)
C10 0.0542(18) 0.0439(17) 0.0342(15) -0.0169(13) -0.0195(13) 0.0270(14)
C11 0.0548(18) 0.0272(13) 0.0309(14) -0.0049(11) -0.0113(12) 0.0046(12)
C12 0.0292(13) 0.0311(13) 0.0326(13) -0.0078(11) -0.0085(10) 0.0009(10)
C13 0.0184(11) 0.0285(12) 0.0203(11) -0.0031(9) -0.0042(9) 0.0018(9)
C14 0.0239(12) 0.0367(14) 0.0328(13) -0.0127(11) -0.0078(10) 0.0078(10)
C15 0.0217(12) 0.0496(16) 0.0358(14) -0.0145(12) -0.0074(10) 0.0113(11)
C16 0.0185(11) 0.0491(16) 0.0246(12) -0.0089(11) -0.0048(9) 0.0010(10)
C17 0.0214(11) 0.0362(13) 0.0203(11) -0.0068(10) -0.0028(9) -0.0020(10)
C18 0.0190(11) 0.0294(12) 0.0163(10) -0.0031(9) -0.0010(8) 0.0003(9)
C19 0.0192(11) 0.0292(12) 0.0189(11) -0.0058(9) -0.0029(9) 0.0003(9)
C20 0.0251(12) 0.0288(13) 0.0387(14) -0.0080(11) -0.0040(10) -0.0025(10)
C21 0.0318(13) 0.0263(13) 0.0389(14) -0.0113(11) -0.0056(11) 0.0029(10)
C22 0.0421(16) 0.0415(16) 0.0381(15) -0.0138(12) -0.0096(12) 0.0036(12)
Cl1 0.0987(8) 0.0867(7) 0.0689(6) -0.0528(6) -0.0321(6) 0.0236(6)
Cl2 0.0558(5) 0.0423(4) 0.0762(6) -0.0195(4) -0.0137(4) -0.0006(4)
Cl3 0.0395(5) 0.0959(9) 0.1540(12) -0.0486(8) -0.0150(6) 0.0084(5)

loop_
_atom_type_symbol
_atom_type_description
_atom_type_scat_dispersion_real
_atom_type_scat_dispersion_imag
_atom_type_scat_source
C C 0.0033 0.0016 'International Tables Vol C Tables 4.2.6.8 and 6.1.1.4'
H H 0 0 'International Tables Vol C Tables 4.2.6.8 and 6.1.1.4'
N N 0.0061 0.0033 'International Tables Vol C Tables 4.2.6.8 and 6.1.1.4'
O O 0.0106 0.006 'International Tables Vol C Tables 4.2.6.8 and 6.1.1.4'
P P 0.1023 0.0942 'International Tables Vol C Tables 4.2.6.8 and 6.1.1.4'
Cl Cl 0.1484 0.1585 'International Tables Vol C Tables 4.2.6.8 and 6.1.1.4'

loop_
_geom_angle_atom_site_label_1
_geom_angle_atom_site_label_2
_geom_angle_atom_site_label_3
_geom_angle
_geom_angle_site_symmetry_1
_geom_angle_site_symmetry_3
_geom_angle_publ_flag
O P C7 113.74(10) . . ?
O P C1 109.41(10) . . ?
C7 P C1 103.81(10) . . ?
O P C13 115.64(10) . . ?
C7 P C13 107.64(11) . . ?
C1 P C13 105.65(10) . . ?
C21 N1 N2 112.6(2) . . ?
C21 N1 H1 128(2) . . ?
N2 N1 H1 119(2) . . ?
C19 N2 N1 104.66(19) . . ?
C6 C1 C2 119.0(2) . . ?
C6 C1 P 117.80(18) . . ?
C2 C1 P 123.16(18) . . ?
C3 C2 C1 120.3(2) . . ?
C3 C2 H2 119.8 . . ?
C1 C2 H2 119.8 . . ?
C2 C3 C4 120.2(2) . . ?
C2 C3 H3 119.9 . . ?
C4 C3 H3 119.9 . . ?
C5 C4 C3 120.1(2) . . ?
C5 C4 H4 120 . . ?
C3 C4 H4 120 . . ?
C4 C5 C6 119.9(2) . . ?
C4 C5 H5 120.1 . . ?
C6 C5 H5 120.1 . . ?
C1 C6 C5 120.5(2) . . ?
C1 C6 H6 119.8 . . ?
C5 C6 H6 119.8 . . ?
C8 C7 C12 119.5(2) . . ?
C8 C7 P 117.22(19) . . ?
C12 C7 P 123.08(18) . . ?
C9 C8 C7 120.1(3) . . ?
C9 C8 H8 120 . . ?
C7 C8 H8 120 . . ?
C10 C9 C8 120.3(3) . . ?
C10 C9 H9 119.9 . . ?
C8 C9 H9 119.9 . . ?
C9 C10 C11 120.1(3) . . ?
C9 C10 H10 120 . . ?
C11 C10 H10 120 . . ?
C10 C11 C12 120.1(3) . . ?
C10 C11 H11 119.9 . . ?
C12 C11 H11 119.9 . . ?
C11 C12 C7 120.0(2) . . ?
C11 C12 H12 120 . . ?
C7 C12 H12 120 . . ?
C14 C13 C18 118.8(2) . . ?
C14 C13 P 117.19(19) . . ?
C18 C13 P 124.03(17) . . ?
C15 C14 C13 121.2(2) . . ?
C15 C14 H14 119.4 . . ?
C13 C14 H14 119.4 . . ?
C16 C15 C14 119.8(2) . . ?
C16 C15 H15 120.1 . . ?
C14 C15 H15 120.1 . . ?
C15 C16 C17 119.7(2) . . ?
C15 C16 H16 120.2 . . ?
C17 C16 H16 120.2 . . ?
C16 C17 C18 122.0(2) . . ?
C16 C17 H17 119 . . ?
C18 C17 H17 119 . . ?
C17 C18 C13 118.4(2) . . ?
C17 C18 C19 116.8(2) . . ?
C13 C18 C19 124.7(2) . . ?
N2 C19 C20 110.6(2) . . ?
N2 C19 C18 122.0(2) . . ?
C20 C19 C18 127.2(2) . . ?
C21 C20 C19 105.1(2) . . ?
C21 C20 H20 127.4 . . ?
C19 C20 H20 127.4 . . ?
N1 C21 C20 107.1(2) . . ?
N1 C21 H21 126.5 . . ?
C20 C21 H21 126.5 . . ?
Cl2 C22 Cl1 110.25(17) . . ?
Cl2 C22 Cl3 110.65(17) . . ?
Cl1 C22 Cl3 110.19(17) . . ?
Cl2 C22 H22 108.6 . . ?
Cl1 C22 H22 108.6 . . ?
Cl3 C22 H22 108.6 . . ?

loop_
_geom_bond_atom_site_label_1
_geom_bond_atom_site_label_2
_geom_bond_distance
_geom_bond_site_symmetry_2
_geom_bond_publ_flag
P O 1.4910(17) . ?
P C7 1.804(2) . ?
P C1 1.816(2) . ?
P C13 1.816(2) . ?
N1 C21 1.332(3) . ?
N1 N2 1.355(3) . ?
N1 H1 0.86(3) . ?
N2 C19 1.337(3) . ?
C1 C6 1.390(3) . ?
C1 C2 1.393(3) . ?
C2 C3 1.384(4) . ?
C2 H2 0.95 . ?
C3 C4 1.385(4) . ?
C3 H3 0.95 . ?
C4 C5 1.378(4) . ?
C4 H4 0.95 . ?
C5 C6 1.392(4) . ?
C5 H5 0.95 . ?
C6 H6 0.95 . ?
C7 C8 1.392(3) . ?
C7 C12 1.392(3) . ?
C8 C9 1.389(4) . ?
C8 H8 0.95 . ?
C9 C10 1.380(5) . ?
C9 H9 0.95 . ?
C10 C11 1.382(4) . ?
C10 H10 0.95 . ?
C11 C12 1.392(4) . ?
C11 H11 0.95 . ?
C12 H12 0.95 . ?
C13 C14 1.405(3) . ?
C13 C18 1.410(3) . ?
C14 C15 1.390(4) . ?
C14 H14 0.95 . ?
C15 C16 1.377(4) . ?
C15 H15 0.95 . ?
C16 C17 1.381(3) . ?
C16 H16 0.95 . ?
C17 C18 1.397(3) . ?
C17 H17 0.95 . ?
C18 C19 1.477(3) . ?
C19 C20 1.406(3) . ?
C20 C21 1.371(4) . ?
C20 H20 0.95 . ?
C21 H21 0.95 . ?
C22 Cl2 1.750(3) . ?
C22 Cl1 1.751(3) . ?
C22 Cl3 1.755(3) . ?
C22 H22 1 . ?

loop_
_cod_related_entry_id
_cod_related_entry_database
_cod_related_entry_code
1 ChemSpider 21143752
